data_7104746
loop_
_publ_author_name
'Duriska, Martin B'
'Neville, Suzanne M'
'Batten, Stuart R'

_publ_section_title
;
 Variable length ligands: a new class of bridging ligands for
 supramolecular chemistry and crystal engineering.
;
_journal_issue 37
_journal_name_full 'Chemical communications (Cambridge, England)'
_journal_page_first 5579
_journal_page_last 5581
_journal_paper_doi 10.1039/b910994c
_journal_volume 34
_journal_year 2009
_chemical_formula_moiety 'C24 H40 Ca Cl4 Co N4 O6'
_chemical_formula_sum 'C24 H40 Ca Cl4 Co N4 O6'
_chemical_formula_weight 721.42
_chemical_name_systematic
;
?
;
_space_group_IT_number 60
_symmetry_cell_setting orthorhombic
_symmetry_space_group_name_Hall '-P 2n 2ab'
_symmetry_space_group_name_H-M 'P b c n'
_atom_sites_solution_hydrogens geom
_atom_sites_solution_primary direct
_atom_sites_solution_secondary difmap
_audit_creation_date '9 November 2005'
_audit_creation_method SHELXL-97
_cell_angle_alpha 90.00
_cell_angle_beta 90.00
_cell_angle_gamma 90.00
_cell_formula_units_Z 4
_cell_length_a 12.474(3)
_cell_length_b 13.189(3)
_cell_length_c 27.709(6)
_cell_measurement_reflns_used 111
_cell_measurement_temperature 123
_cell_measurement_theta_max 31.34
_cell_measurement_theta_min 2.36
_cell_volume 4558.7(18)
_computing_cell_refinement 'SMART (BrukerAXS, 1997)'
_computing_data_collection 'SMART (BrukerAXS, 1997)'
_computing_data_reduction 'SAINT+ (BrukerAXS, 1997)'
_computing_molecular_graphics 'MERCURY 1.4 (Bruno et al., 2002)'
_computing_publication_material 'XCIF V6.12 (BrukerAXS, 2001).'
_computing_structure_refinement X-SEED
_computing_structure_solution 'SHELXS86 (Sheldrick, 1990)'
_diffrn_ambient_temperature 123
_diffrn_measured_fraction_theta_full 0.991
_diffrn_measured_fraction_theta_max 0.991
_diffrn_measurement_device_type 'APEX X8'
_diffrn_measurement_method 'scans in phi and omega'
_diffrn_radiation_monochromator graphite
_diffrn_radiation_source 'fine-focus sealed tube'
_diffrn_radiation_type MoK\a
_diffrn_radiation_wavelength 0.71073
_diffrn_reflns_av_R_equivalents 0.0770
_diffrn_reflns_av_sigmaI/netI 0.0675
_diffrn_reflns_limit_h_max 16
_diffrn_reflns_limit_h_min -16
_diffrn_reflns_limit_k_max 17
_diffrn_reflns_limit_k_min -17
_diffrn_reflns_limit_l_max 36
_diffrn_reflns_limit_l_min -36
_diffrn_reflns_number 28839
_diffrn_reflns_theta_full 28.28
_diffrn_reflns_theta_max 28.28
_diffrn_reflns_theta_min 1.47
_diffrn_standards_decay_% 0
_diffrn_standards_interval_count 0
_diffrn_standards_interval_time 0
_diffrn_standards_number 0
_exptl_absorpt_coefficient_mu 0.753
_exptl_absorpt_correction_T_max 0.8640
_exptl_absorpt_correction_T_min 0.8341
_exptl_absorpt_correction_type empirical
_exptl_absorpt_process_details SADABS
_exptl_crystal_colour blue
_exptl_crystal_density_diffrn 1.051
_exptl_crystal_density_method 'not measured'
_exptl_crystal_description block
_exptl_crystal_F_000 1484
_exptl_crystal_size_max 0.25
_exptl_crystal_size_mid 0.25
_exptl_crystal_size_min 0.20
_platon_squeeze_details
;
;
_refine_diff_density_max 1.460
_refine_diff_density_min -1.287
_refine_diff_density_rms 0.244
_refine_ls_extinction_method none
_refine_ls_goodness_of_fit_ref 1.068
_refine_ls_hydrogen_treatment constr
_refine_ls_matrix_type full
_refine_ls_number_parameters 193
_refine_ls_number_reflns 5611
_refine_ls_number_restraints 6
_refine_ls_restrained_S_all 1.084
_refine_ls_R_factor_all 0.1535
_refine_ls_R_factor_gt 0.1130
_refine_ls_shift/su_max 0.000
_refine_ls_shift/su_mean 0.000
_refine_ls_structure_factor_coef Fsqd
_refine_ls_weighting_details 'calc w=1/[\s^2^(Fo^2^)+(0.2000P)^2^+0.0000P] where P=(Fo^2^+2Fc^2^)/3'
_refine_ls_weighting_scheme calc
_refine_ls_wR_factor_gt 0.3024
_refine_ls_wR_factor_ref 0.3259
_reflns_number_gt 2847
_reflns_number_total 5611
_reflns_threshold_expression >2sigma(I)
_cod_data_source_file b910994c.txt
_cod_data_source_block F
_cod_original_sg_symbol_H-M Pbcn
_cod_database_code 7104746

loop_
_symmetry_equiv_pos_as_xyz
'x, y, z'
'-x+1/2, -y+1/2, z+1/2'
'x+1/2, -y+1/2, -z'
'-x, y, -z+1/2'
'-x, -y, -z'
'x-1/2, y-1/2, -z-1/2'
'-x-1/2, y-1/2, z'
'x, -y, z-1/2'

loop_
_atom_site_label
_atom_site_type_symbol
_atom_site_fract_x
_atom_site_fract_y
_atom_site_fract_z
_atom_site_U_iso_or_equiv
_atom_site_adp_type
_atom_site_occupancy
_atom_site_symmetry_multiplicity
_atom_site_calc_flag
_atom_site_refinement_flags
_atom_site_disorder_assembly
_atom_site_disorder_group
Co1 Co 0.5000 0.5000 0.0000 0.0323(3) Uani 1 2 d S . .
Cl1 Cl 0.5410(3) 0.3445(3) -0.00419(13) 0.1621(13) Uani 1 1 d . . .
O1 O 0.3685(3) 0.4709(4) -0.04583(13) 0.0636(12) Uani 1 1 d . . .
N1 N 0.3990(3) 0.4649(3) 0.06079(13) 0.0343(9) Uani 1 1 d . . .
C1 C 0.4365(4) 0.4131(4) 0.09821(16) 0.0398(11) Uani 1 1 d . . .
H1 H 0.5094 0.3922 0.0979 0.048 Uiso 1 1 calc R . .
Ca2 Ca 0.0000 0.25643(9) 0.2500 0.0297(4) Uani 1 2 d S . .
Cl2 Cl -0.0933(3) 0.3943(2) 0.21503(11) 0.1452(11) Uani 1 1 d . . .
O2 O 0.1480(5) 0.1369(5) 0.24378(16) 0.103(2) Uani 1 1 d U . .
N2 N 0.1363(3) 0.2878(3) 0.17359(13) 0.0391(10) Uani 1 1 d . . .
C2 C 0.3719(4) 0.3875(4) 0.13892(18) 0.0448(12) Uani 1 1 d . . .
H2 H 0.4018 0.3511 0.1653 0.054 Uiso 1 1 calc R . .
O3 O -0.0591(3) 0.1859(3) 0.17247(12) 0.0502(10) Uani 1 1 d . . .
C3 C 0.2677(4) 0.4156(3) 0.13961(15) 0.0332(10) Uani 1 1 d . . .
C4 C 0.2288(4) 0.4711(4) 0.09956(17) 0.0383(11) Uani 1 1 d . . .
H4 H 0.1561 0.4926 0.0989 0.046 Uiso 1 1 calc R . .
C5 C 0.2948(4) 0.4941(3) 0.06193(18) 0.0380(11) Uani 1 1 d . . .
H5 H 0.2668 0.5318 0.0356 0.046 Uiso 1 1 calc R . .
C6 C 0.1926(4) 0.3843(3) 0.18027(16) 0.0359(10) Uani 1 1 d . . .
H6A H 0.2346 0.3803 0.2105 0.043 Uiso 1 1 calc R . .
H6B H 0.1384 0.4384 0.1845 0.043 Uiso 1 1 calc R . .
C7 C 0.2073(5) 0.2014(4) 0.1707(3) 0.071(2) Uani 1 1 d . . .
H7A H 0.1689 0.1453 0.1544 0.086 Uiso 1 1 calc R . .
H7B H 0.2695 0.2198 0.1503 0.086 Uiso 1 1 calc R . .
C8 C 0.2452(6) 0.1666(6) 0.2155(4) 0.092(3) Uani 1 1 d . . .
H8A H 0.2852 0.2208 0.2323 0.110 Uiso 1 1 calc R . .
H8B H 0.2933 0.1076 0.2110 0.110 Uiso 1 1 calc R . .
C9 C 0.0651(5) 0.2929(5) 0.13018(17) 0.0587(16) Uani 1 1 d . . .
H9A H 0.0218 0.3557 0.1316 0.070 Uiso 1 1 calc R . .
H9B H 0.1099 0.2960 0.1007 0.070 Uiso 1 1 calc R . .
C10 C -0.0080(5) 0.2040(6) 0.1268(2) 0.075(2) Uani 1 1 d . . .
H10A H -0.0632 0.2168 0.1019 0.090 Uiso 1 1 calc R . .
H10B H 0.0333 0.1433 0.1171 0.090 Uiso 1 1 calc R . .
C11 C -0.1250(5) 0.0995(5) 0.1732(2) 0.072(2) Uani 1 1 d . . .
H11A H -0.1037 0.0530 0.1468 0.086 Uiso 1 1 calc R A 1
H11B H -0.2005 0.1197 0.1678 0.086 Uiso 1 1 calc R A 1
C12A C -0.1149(13) 0.0435(11) 0.2229(6) 0.086(4) Uani 0.50 1 d P . 1
H12C H -0.0409 0.0199 0.2294 0.104 Uiso 0.50 1 calc PR . 1
H12D H -0.1656 -0.0140 0.2258 0.104 Uiso 0.50 1 calc PR . 1
C12B C -0.2300(15) 0.1292(16) 0.2046(6) 0.125(8) Uani 0.50 1 d P . 2
H12A H -0.2846 0.0748 0.2062 0.150 Uiso 0.50 1 calc PR . 2
H12B H -0.2629 0.1946 0.1951 0.150 Uiso 0.50 1 calc PR . 2

loop_
_atom_site_aniso_label
_atom_site_aniso_U_11
_atom_site_aniso_U_22
_atom_site_aniso_U_33
_atom_site_aniso_U_23
_atom_site_aniso_U_13
_atom_site_aniso_U_12
Co1 0.0334(6) 0.0436(6) 0.0200(5) 0.0011(3) 0.0068(3) -0.0067(4)
Cl1 0.183(3) 0.152(3) 0.151(3) 0.013(2) 0.023(2) -0.014(3)
O1 0.047(2) 0.117(4) 0.0269(19) -0.007(2) 0.0059(15) -0.008(2)
N1 0.038(2) 0.042(2) 0.0224(18) 0.0044(17) 0.0089(15) -0.0073(18)
C1 0.034(3) 0.056(3) 0.030(2) 0.011(2) 0.0095(19) 0.002(2)
Ca2 0.0298(7) 0.0340(7) 0.0254(6) 0.000 0.0041(5) 0.000
Cl2 0.160(2) 0.157(3) 0.119(2) 0.0180(18) 0.0186(18) 0.0278(19)
O2 0.135(4) 0.127(4) 0.048(3) 0.040(3) 0.039(3) 0.097(4)
N2 0.057(3) 0.028(2) 0.033(2) -0.0047(16) 0.0163(18) -0.0092(17)
C2 0.051(3) 0.052(3) 0.032(3) 0.008(2) 0.005(2) -0.006(2)
O3 0.056(2) 0.060(2) 0.0339(19) -0.0179(16) 0.0135(16) -0.0250(18)
C3 0.040(3) 0.034(2) 0.025(2) -0.0008(19) 0.0142(19) -0.007(2)
C4 0.029(2) 0.045(3) 0.041(3) -0.007(2) 0.013(2) -0.003(2)
C5 0.041(3) 0.036(3) 0.037(3) 0.001(2) 0.002(2) 0.002(2)
C6 0.044(3) 0.036(2) 0.028(2) -0.0023(19) 0.0090(19) -0.011(2)
C7 0.077(4) 0.036(3) 0.102(6) -0.010(3) 0.066(4) -0.002(3)
C8 0.080(5) 0.058(4) 0.136(8) -0.033(5) -0.012(5) 0.028(4)
C9 0.075(4) 0.076(4) 0.025(3) -0.014(3) 0.013(2) -0.030(3)
C10 0.093(5) 0.095(5) 0.036(3) -0.022(3) 0.019(3) -0.056(4)
C11 0.075(4) 0.083(5) 0.057(4) -0.028(3) 0.035(3) -0.045(3)
C12A 0.110(12) 0.058(8) 0.091(12) 0.001(8) 0.025(9) 0.009(8)
C12B 0.151(17) 0.156(17) 0.068(11) -0.050(11) 0.039(11) -0.073(14)

loop_
_atom_type_symbol
_atom_type_description
_atom_type_scat_dispersion_real
_atom_type_scat_dispersion_imag
_atom_type_scat_source
C C 0.0033 0.0016 'International Tables Vol C Tables 4.2.6.8 and 6.1.1.4'
H H 0.0000 0.0000 'International Tables Vol C Tables 4.2.6.8 and 6.1.1.4'
N N 0.0061 0.0033 'International Tables Vol C Tables 4.2.6.8 and 6.1.1.4'
O O 0.0106 0.0060 'International Tables Vol C Tables 4.2.6.8 and 6.1.1.4'
Cl Cl 0.1484 0.1585 'International Tables Vol C Tables 4.2.6.8 and 6.1.1.4'
Ca Ca 0.2262 0.3064 'International Tables Vol C Tables 4.2.6.8 and 6.1.1.4'
Co Co 0.3494 0.9721 'International Tables Vol C Tables 4.2.6.8 and 6.1.1.4'

loop_
_geom_angle_atom_site_label_1
_geom_angle_atom_site_label_2
_geom_angle_atom_site_label_3
_geom_angle
_geom_angle_site_symmetry_1
_geom_angle_site_symmetry_3
_geom_angle_publ_flag
O1 Co1 O1 180.0(2) 5_665 . ?
O1 Co1 Cl1 88.76(18) 5_665 5_665 ?
O1 Co1 Cl1 91.24(18) . 5_665 ?
O1 Co1 Cl1 91.24(18) 5_665 . ?
O1 Co1 Cl1 88.76(18) . . ?
Cl1 Co1 Cl1 180.0 5_665 . ?
O1 Co1 N1 91.34(14) 5_665 . ?
O1 Co1 N1 88.66(14) . . ?
Cl1 Co1 N1 91.38(14) 5_665 . ?
Cl1 Co1 N1 88.62(14) . . ?
O1 Co1 N1 88.66(14) 5_665 5_665 ?
O1 Co1 N1 91.34(14) . 5_665 ?
Cl1 Co1 N1 88.61(14) 5_665 5_665 ?
Cl1 Co1 N1 91.39(14) . 5_665 ?
N1 Co1 N1 180.0 . 5_665 ?
C1 N1 C5 117.8(4) . . ?
C1 N1 Co1 121.0(3) . . ?
C5 N1 Co1 121.2(3) . . ?
N1 C1 C2 122.7(4) . . ?
N1 C1 H1 118.7 . . ?
C2 C1 H1 118.7 . . ?
Cl2 Ca2 Cl2 79.58(17) . 4 ?
Cl2 Ca2 O2 98.8(2) . 4 ?
Cl2 Ca2 O2 147.33(13) 4 4 ?
Cl2 Ca2 O2 147.33(13) . . ?
Cl2 Ca2 O2 98.8(2) 4 . ?
O2 Ca2 O2 99.2(4) 4 . ?
Cl2 Ca2 O3 142.89(12) . 4 ?
Cl2 Ca2 O3 77.59(13) 4 4 ?
O2 Ca2 O3 85.43(17) 4 4 ?
O2 Ca2 O3 65.70(12) . 4 ?
Cl2 Ca2 O3 77.59(13) . . ?
Cl2 Ca2 O3 142.89(12) 4 . ?
O2 Ca2 O3 65.70(12) 4 . ?
O2 Ca2 O3 85.43(17) . . ?
O3 Ca2 O3 135.45(19) 4 . ?
Cl2 Ca2 N2 84.00(11) . 4 ?
Cl2 Ca2 N2 82.70(11) 4 4 ?
O2 Ca2 N2 64.75(14) 4 4 ?
O2 Ca2 N2 128.44(13) . 4 ?
O3 Ca2 N2 64.44(11) 4 4 ?
O3 Ca2 N2 123.07(11) . 4 ?
Cl2 Ca2 N2 82.70(11) . . ?
Cl2 Ca2 N2 84.00(11) 4 . ?
O2 Ca2 N2 128.44(13) 4 . ?
O2 Ca2 N2 64.75(14) . . ?
O3 Ca2 N2 123.07(11) 4 . ?
O3 Ca2 N2 64.44(11) . . ?
N2 Ca2 N2 162.67(16) 4 . ?
C8 O2 C12A 135.7(7) . 4 ?
C8 O2 C12B 88.3(7) . 4 ?
C12A O2 C12B 68.6(9) 4 4 ?
C8 O2 Ca2 118.8(4) . . ?
C12A O2 Ca2 105.3(6) 4 . ?
C12B O2 Ca2 114.8(6) 4 . ?
C7 N2 C6 113.5(4) . . ?
C7 N2 C9 110.7(5) . . ?
C6 N2 C9 110.3(4) . . ?
C7 N2 Ca2 107.7(3) . . ?
C6 N2 Ca2 109.3(2) . . ?
C9 N2 Ca2 105.0(3) . . ?
C3 C2 C1 119.3(5) . . ?
C3 C2 H2 120.4 . . ?
C1 C2 H2 120.4 . . ?
C11 O3 C10 114.0(4) . . ?
C11 O3 Ca2 118.1(3) . . ?
C10 O3 Ca2 125.0(3) . . ?
C2 C3 C4 117.4(4) . . ?
C2 C3 C6 121.9(4) . . ?
C4 C3 C6 120.6(4) . . ?
C5 C4 C3 120.5(4) . . ?
C5 C4 H4 119.7 . . ?
C3 C4 H4 119.7 . . ?
N1 C5 C4 122.3(4) . . ?
N1 C5 H5 118.9 . . ?
C4 C5 H5 118.9 . . ?
N2 C6 C3 115.9(4) . . ?
N2 C6 H6A 108.3 . . ?
C3 C6 H6A 108.3 . . ?
N2 C6 H6B 108.3 . . ?
C3 C6 H6B 108.3 . . ?
H6A C6 H6B 107.4 . . ?
C8 C7 N2 114.5(5) . . ?
C8 C7 H7A 108.6 . . ?
N2 C7 H7A 108.6 . . ?
C8 C7 H7B 108.6 . . ?
N2 C7 H7B 108.6 . . ?
H7A C7 H7B 107.6 . . ?
C7 C8 O2 106.0(5) . . ?
C7 C8 H8A 110.5 . . ?
O2 C8 H8A 110.5 . . ?
C7 C8 H8B 110.5 . . ?
O2 C8 H8B 110.5 . . ?
H8A C8 H8B 108.7 . . ?
C10 C9 N2 112.3(5) . . ?
C10 C9 H9A 109.2 . . ?
N2 C9 H9A 109.2 . . ?
C10 C9 H9B 109.2 . . ?
N2 C9 H9B 109.2 . . ?
H9A C9 H9B 107.9 . . ?
O3 C10 C9 110.4(4) . . ?
O3 C10 H10A 109.6 . . ?
C9 C10 H10A 109.6 . . ?
O3 C10 H10B 109.6 . . ?
C9 C10 H10B 109.6 . . ?
H10A C10 H10B 108.1 . . ?
O3 C11 C12A 110.4(8) . . ?
O3 C11 C12B 106.5(8) . . ?
C12A C11 C12B 73.0(10) . . ?
O3 C11 H11A 109.6 . . ?
C12A C11 H11A 109.6 . . ?
C12B C11 H11A 139.6 . . ?
O3 C11 H11B 109.6 . . ?
C12A C11 H11B 109.6 . . ?
H11A C11 H11B 108.1 . . ?
C11 C12A O2 97.1(9) . 4 ?
C11 C12A H12C 112.3 . . ?
O2 C12A H12C 112.3 4 . ?
C11 C12A H12D 112.3 . . ?
O2 C12A H12D 112.3 4 . ?
H12C C12A H12D 109.9 . . ?
C11 C12B O2 88.8(10) . 4 ?
C11 C12B H12A 113.8 . . ?
O2 C12B H12A 113.8 4 . ?
C11 C12B H12B 113.8 . . ?
O2 C12B H12B 113.8 4 . ?
H12A C12B H12B 111.1 . . ?

loop_
_geom_bond_atom_site_label_1
_geom_bond_atom_site_label_2
_geom_bond_distance
_geom_bond_site_symmetry_2
_geom_bond_publ_flag
Co1 O1 2.110(4) 5_665 ?
Co1 O1 2.110(4) . ?
Co1 Cl1 2.116(4) 5_665 ?
Co1 Cl1 2.116(4) . ?
Co1 N1 2.154(3) . ?
Co1 N1 2.154(3) 5_665 ?
N1 C1 1.327(6) . ?
N1 C5 1.356(6) . ?
C1 C2 1.427(6) . ?
C1 H1 0.9500 . ?
Ca2 Cl2 2.366(3) . ?
Ca2 Cl2 2.366(3) 4 ?
Ca2 O2 2.434(4) 4 ?
Ca2 O2 2.434(4) . ?
Ca2 O3 2.454(3) 4 ?
Ca2 O3 2.454(3) . ?
Ca2 N2 2.747(3) 4 ?
Ca2 N2 2.747(3) . ?
O2 C8 1.496(10) . ?
O2 C12A 1.593(16) 4 ?
O2 C12B 1.76(2) 4 ?
N2 C7 1.445(7) . ?
N2 C6 1.466(5) . ?
N2 C9 1.497(6) . ?
C2 C3 1.351(7) . ?
C2 H2 0.9500 . ?
O3 C11 1.405(6) . ?
O3 C10 1.436(6) . ?
C3 C4 1.416(6) . ?
C3 C6 1.522(6) . ?
C4 C5 1.362(7) . ?
C4 H4 0.9500 . ?
C5 H5 0.9500 . ?
C6 H6A 0.9900 . ?
C6 H6B 0.9900 . ?
C7 C8 1.406(10) . ?
C7 H7A 0.9900 . ?
C7 H7B 0.9900 . ?
C8 H8A 0.9900 . ?
C8 H8B 0.9900 . ?
C9 C10 1.487(8) . ?
C9 H9A 0.9900 . ?
C9 H9B 0.9900 . ?
C10 H10A 0.9900 . ?
C10 H10B 0.9900 . ?
C11 C12A 1.569(17) . ?
C11 C12B 1.620(18) . ?
C11 H11A 0.9900 . ?
C11 H11B 0.9900 . ?
C12A O2 1.593(16) 4 ?
C12A H12C 0.9900 . ?
C12A H12D 0.9900 . ?
C12B O2 1.76(2) 4 ?
C12B H12A 0.9900 . ?
C12B H12B 0.9900 . ?

loop_
_platon_squeeze_void_nr
_platon_squeeze_void_average_x
_platon_squeeze_void_average_y
_platon_squeeze_void_average_z
_platon_squeeze_void_volume
_platon_squeeze_void_count_electrons
_platon_squeeze_void_content
1 -0.043 0.444 -0.013 1813 1267 ' '
